data_1512211
loop_
_publ_author_name
'Pujari, Sandip A.'
'Gu\'en\'ee, Laure'
'Lacour, J\'er\^ome'

_publ_section_title
;
 Efficient Synthesis of Imino-methano Tr\"oger Bases by Nitrene Insertions
 into C-N Bonds.
;
_journal_issue 15
_journal_name_full 'Organic letters'
_journal_page_first 3930
_journal_page_last 3933
_journal_paper_doi 10.1021/ol4016892
_journal_volume 15
_journal_year 2013
_chemical_formula_moiety 'C26 H29 N3 O2 S'
_chemical_formula_sum 'C26 H29 N3 O2 S'
_chemical_formula_weight 447.58
_chemical_name_systematic
; 
 ? 
;
_space_group_IT_number 14
_symmetry_cell_setting monoclinic
_symmetry_space_group_name_Hall '-P 2ybc'
_symmetry_space_group_name_H-M 'P 1 21/c 1'
_atom_sites_solution_hydrogens geom
_atom_sites_solution_primary direct
_atom_sites_solution_secondary difmap
_audit_creation_method SHELXL-97
_cell_angle_alpha 90.00
_cell_angle_beta 105.1047(12)
_cell_angle_gamma 90.00
_cell_formula_units_Z 4
_cell_length_a 11.01618(13)
_cell_length_b 27.3276(3)
_cell_length_c 8.12476(10)
_cell_measurement_reflns_used 11077
_cell_measurement_temperature 180(2)
_cell_measurement_theta_max 73.2020
_cell_measurement_theta_min 3.2150
_cell_volume 2361.42(5)
_computing_cell_refinement
;
CrysAlisPro, Agilent Technologies,
Version 1.171.36.28 (release 01-02-2013 CrysAlis171 .NET)
(compiled Feb  1 2013,16:14:44)
;
_computing_data_collection
;
CrysAlisPro, Agilent Technologies,
Version 1.171.36.28 (release 01-02-2013 CrysAlis171 .NET)
(compiled Feb  1 2013,16:14:44)
;
_computing_data_reduction
;
CrysAlisPro, Agilent Technologies,
Version 1.171.36.28 (release 01-02-2013 CrysAlis171 .NET)
(compiled Feb  1 2013,16:14:44)
;
_computing_molecular_graphics 'Ortep 3 (Farrugia, 1997)'
_computing_publication_material ShelX_acta
_computing_structure_refinement 'SHELXL-97 (Sheldrick, 2008)'
_computing_structure_solution 'SHELXS-97 (Sheldrick, 2008)'
_diffrn_ambient_temperature 180(2)
_diffrn_detector_area_resol_mean 10.4679
_diffrn_measured_fraction_theta_full 1.000
_diffrn_measured_fraction_theta_max 0.987
_diffrn_measurement_device_type 'SuperNova, Dual, Cu at zero, Atlas'
_diffrn_measurement_method '\w scans'
_diffrn_radiation_monochromator mirror
_diffrn_radiation_source 'SuperNova (Cu) X-ray Source'
_diffrn_radiation_type CuK\a
_diffrn_radiation_wavelength 1.54184
_diffrn_reflns_av_R_equivalents 0.0208
_diffrn_reflns_av_unetI/netI 0.0159
_diffrn_reflns_limit_h_max 13
_diffrn_reflns_limit_h_min -13
_diffrn_reflns_limit_k_max 33
_diffrn_reflns_limit_k_min -33
_diffrn_reflns_limit_l_max 7
_diffrn_reflns_limit_l_min -10
_diffrn_reflns_number 17805
_diffrn_reflns_theta_full 67.50
_diffrn_reflns_theta_max 73.39
_diffrn_reflns_theta_min 3.23
_exptl_absorpt_coefficient_mu 1.432
_exptl_absorpt_correction_T_max 0.894
_exptl_absorpt_correction_T_min 0.752
_exptl_absorpt_correction_type analytical
_exptl_absorpt_process_details
;
CrysAlisPro, Agilent Technologies,
Version 1.171.36.28 (release 01-02-2013 CrysAlis171 .NET)
(compiled Feb  1 2013,16:14:44)
Analytical numeric absorption correction using a multifaceted crystal
            model based on expressions derived by R.C. Clark & J.S. Reid.
(Clark, R. C. & Reid, J. S. (1995). Acta Cryst. A51, 887-897)
;
_exptl_crystal_colour colorless
_exptl_crystal_density_diffrn 1.259
_exptl_crystal_density_method 'not measured'
_exptl_crystal_description prism
_exptl_crystal_F_000 952
_exptl_crystal_size_max 0.3102
_exptl_crystal_size_mid 0.0934
_exptl_crystal_size_min 0.0882
_refine_diff_density_max 0.304
_refine_diff_density_min -0.363
_refine_diff_density_rms 0.041
_refine_ls_extinction_method none
_refine_ls_goodness_of_fit_ref 1.033
_refine_ls_hydrogen_treatment mixed
_refine_ls_matrix_type full
_refine_ls_number_parameters 302
_refine_ls_number_reflns 4682
_refine_ls_number_restraints 0
_refine_ls_restrained_S_all 1.033
_refine_ls_R_factor_all 0.0365
_refine_ls_R_factor_gt 0.0343
_refine_ls_shift/su_max 0.001
_refine_ls_shift/su_mean 0.000
_refine_ls_structure_factor_coef Fsqd
_refine_ls_weighting_details 'calc w=1/[\s^2^(Fo^2^)+(0.0576P)^2^+0.6863P] where P=(Fo^2^+2Fc^2^)/3'
_refine_ls_weighting_scheme calc
_refine_ls_wR_factor_gt 0.0964
_refine_ls_wR_factor_ref 0.0985
_reflns_number_gt 4370
_reflns_number_total 4682
_reflns_threshold_expression >2sigma(I)
_cod_data_source_file ol4016892_si_002.cif
_cod_data_source_block 11a
_cod_depositor_comments
;
The following automatic conversions were performed:

'_symmetry_cell_setting' value 'Monoclinic' changed to 'monoclinic'
according to /home/saulius/struct/CIF-dictionaries/cif_core.dic
dictionary named 'cif_core.dic' version 2.4.2 from 2011-04-26.

Automatic conversion script
Id: cif_fix_values 1891 2012-01-12 08:04:46Z andrius 
;
_cod_original_sg_symbol_H-M 'P 21/c'
_cod_database_code 1512211

loop_
_symmetry_equiv_pos_as_xyz
'x, y, z'
'-x, y+1/2, -z+1/2'
'-x, -y, -z'
'x, -y-1/2, z-1/2'

loop_
_atom_site_label
_atom_site_type_symbol
_atom_site_fract_x
_atom_site_fract_y
_atom_site_fract_z
_atom_site_U_iso_or_equiv
_atom_site_adp_type
_atom_site_occupancy
_atom_site_symmetry_multiplicity
_atom_site_calc_flag
_atom_site_refinement_flags
S1 S 0.32389(3) 0.033494(11) 0.32617(4) 0.02581(10) Uani 1 1 d .
O1 O 0.25505(9) 0.05239(4) 0.16456(11) 0.0335(2) Uani 1 1 d .
O2 O 0.36837(9) -0.01637(3) 0.33743(12) 0.0342(2) Uani 1 1 d .
N1 N 0.44916(10) 0.06623(4) 0.39179(14) 0.0279(2) Uani 1 1 d .
H1 H 0.5059(16) 0.0529(6) 0.470(2) 0.036(4) Uiso 1 1 d .
N2 N 0.42070(10) 0.14662(4) 0.50645(13) 0.0267(2) Uani 1 1 d .
N3 N 0.63401(11) 0.17323(4) 0.63725(15) 0.0348(3) Uani 1 1 d .
C1 C 0.45601(11) 0.11919(4) 0.36984(16) 0.0249(2) Uani 1 1 d .
H1A H 0.3982(13) 0.1272(5) 0.2646(19) 0.022(3) Uiso 1 1 d .
C2 C 0.58866(11) 0.13132(5) 0.35952(16) 0.0278(3) Uani 1 1 d .
C3 C 0.62788(13) 0.11469(6) 0.21916(18) 0.0359(3) Uani 1 1 d .
H3 H 0.5741 0.0941 0.1376 0.043 Uiso 1 1 calc R
C4 C 0.74430(15) 0.12784(7) 0.1972(2) 0.0476(4) Uani 1 1 d .
C5 C 0.82034(14) 0.15746(7) 0.3209(3) 0.0532(5) Uani 1 1 d .
H5 H 0.8994 0.1674 0.3058 0.064 Uiso 1 1 calc R
C6 C 0.78705(13) 0.17323(6) 0.4651(2) 0.0476(4) Uani 1 1 d .
C7 C 0.66807(12) 0.15968(5) 0.48502(18) 0.0325(3) Uani 1 1 d .
C8 C 0.78691(19) 0.10986(10) 0.0452(3) 0.0717(7) Uani 1 1 d .
H8A H 0.7397 0.0803 -0.0009 0.107 Uiso 1 1 calc R
H8B H 0.8769 0.1023 0.0808 0.107 Uiso 1 1 calc R
H8C H 0.7717 0.1353 -0.0427 0.107 Uiso 1 1 calc R
C9 C 0.87866(17) 0.20181(9) 0.6016(4) 0.0791(7) Uani 1 1 d .
H9A H 0.8630 0.2369 0.5823 0.119 Uiso 1 1 calc R
H9B H 0.9648 0.1942 0.5975 0.119 Uiso 1 1 calc R
H9C H 0.8677 0.1929 0.7137 0.119 Uiso 1 1 calc R
C10 C 0.59812(14) 0.22513(5) 0.64169(19) 0.0377(3) Uani 1 1 d .
H10A H 0.6595 0.2457 0.6033 0.045 Uiso 1 1 calc R
H10B H 0.6015 0.2344 0.7606 0.045 Uiso 1 1 calc R
C11 C 0.46777(12) 0.23514(5) 0.52994(16) 0.0299(3) Uani 1 1 d .
C12 C 0.42859(14) 0.28365(5) 0.49608(17) 0.0338(3) Uani 1 1 d .
H12 H 0.4837 0.3094 0.5466 0.041 Uiso 1 1 calc R
C13 C 0.31180(14) 0.29506(5) 0.39116(19) 0.0350(3) Uani 1 1 d .
C14 C 0.23319(13) 0.25640(5) 0.32041(19) 0.0361(3) Uani 1 1 d .
H14 H 0.1533 0.2636 0.2459 0.043 Uiso 1 1 calc R
C15 C 0.26684(12) 0.20773(5) 0.35425(18) 0.0314(3) Uani 1 1 d .
C16 C 0.38625(12) 0.19695(4) 0.46116(16) 0.0267(3) Uani 1 1 d .
C17 C 0.26896(16) 0.34726(5) 0.3501(2) 0.0456(4) Uani 1 1 d .
H17A H 0.3257 0.3695 0.4286 0.068 Uiso 1 1 calc R
H17B H 0.1834 0.3512 0.3626 0.068 Uiso 1 1 calc R
H17C H 0.2700 0.3549 0.2327 0.068 Uiso 1 1 calc R
C18 C 0.17277(13) 0.16830(6) 0.2826(2) 0.0448(4) Uani 1 1 d .
H18A H 0.2045 0.1479 0.2037 0.067 Uiso 1 1 calc R
H18B H 0.0929 0.1833 0.2216 0.067 Uiso 1 1 calc R
H18C H 0.1595 0.1480 0.3758 0.067 Uiso 1 1 calc R
C19 C 0.52755(13) 0.14423(5) 0.65752(16) 0.0324(3) Uani 1 1 d .
H19A H 0.5010 0.1563 0.7576 0.039 Uiso 1 1 calc R
H19B H 0.5541 0.1097 0.6795 0.039 Uiso 1 1 calc R
C20 C 0.22796(12) 0.03924(4) 0.46857(16) 0.0265(3) Uani 1 1 d .
C21 C 0.27625(13) 0.02676(5) 0.63894(17) 0.0338(3) Uani 1 1 d .
H21 H 0.3599 0.0149 0.6786 0.041 Uiso 1 1 calc R
C22 C 0.20069(14) 0.03180(5) 0.75006(18) 0.0375(3) Uani 1 1 d .
H22 H 0.2331 0.0233 0.8666 0.045 Uiso 1 1 calc R
C23 C 0.07786(13) 0.04917(5) 0.69381(19) 0.0353(3) Uani 1 1 d .
C24 C 0.03102(13) 0.06031(5) 0.52219(19) 0.0354(3) Uani 1 1 d .
H24 H -0.0532 0.0715 0.4817 0.042 Uiso 1 1 calc R
C25 C 0.10513(12) 0.05540(5) 0.40891(17) 0.0305(3) Uani 1 1 d .
H25 H 0.0720 0.0630 0.2917 0.037 Uiso 1 1 calc R
C26 C -0.00209(16) 0.05614(7) 0.8165(2) 0.0505(4) Uani 1 1 d .
H26A H -0.0150 0.0245 0.8660 0.076 Uiso 1 1 calc R
H26B H -0.0836 0.0699 0.7558 0.076 Uiso 1 1 calc R
H26C H 0.0403 0.0785 0.9076 0.076 Uiso 1 1 calc R

loop_
_atom_site_aniso_label
_atom_site_aniso_U_11
_atom_site_aniso_U_22
_atom_site_aniso_U_33
_atom_site_aniso_U_23
_atom_site_aniso_U_13
_atom_site_aniso_U_12
S1 0.02740(17) 0.02659(17) 0.02256(16) -0.00318(10) 0.00495(12) 0.00235(10)
O1 0.0357(5) 0.0398(5) 0.0234(4) -0.0011(4) 0.0046(4) 0.0027(4)
O2 0.0376(5) 0.0281(5) 0.0349(5) -0.0067(4) 0.0059(4) 0.0041(4)
N1 0.0239(5) 0.0274(5) 0.0308(6) 0.0004(4) 0.0045(4) 0.0040(4)
N2 0.0282(5) 0.0266(5) 0.0285(5) 0.0014(4) 0.0132(4) 0.0035(4)
N3 0.0331(6) 0.0366(6) 0.0310(6) -0.0003(5) 0.0019(5) 0.0015(5)
C1 0.0229(6) 0.0277(6) 0.0252(6) 0.0010(5) 0.0080(5) 0.0034(4)
C2 0.0231(6) 0.0330(6) 0.0286(6) 0.0070(5) 0.0090(5) 0.0068(5)
C3 0.0312(7) 0.0465(8) 0.0327(7) 0.0080(6) 0.0131(5) 0.0146(6)
C4 0.0355(8) 0.0676(11) 0.0472(9) 0.0236(8) 0.0240(7) 0.0242(7)
C5 0.0253(7) 0.0661(11) 0.0745(12) 0.0230(9) 0.0243(8) 0.0090(7)
C6 0.0228(6) 0.0516(9) 0.0660(11) 0.0085(8) 0.0074(7) 0.0007(6)
C7 0.0230(6) 0.0363(7) 0.0369(7) 0.0054(5) 0.0054(5) 0.0041(5)
C8 0.0550(11) 0.1156(18) 0.0577(12) 0.0254(11) 0.0386(9) 0.0374(11)
C9 0.0282(8) 0.0876(16) 0.1126(19) -0.0115(14) 0.0026(10) -0.0147(9)
C10 0.0396(7) 0.0353(7) 0.0349(7) -0.0043(6) 0.0039(6) -0.0031(6)
C11 0.0346(7) 0.0306(6) 0.0272(6) -0.0010(5) 0.0131(5) 0.0000(5)
C12 0.0434(8) 0.0278(6) 0.0341(7) -0.0031(5) 0.0170(6) -0.0030(5)
C13 0.0434(8) 0.0280(7) 0.0398(8) 0.0026(5) 0.0221(6) 0.0050(5)
C14 0.0301(6) 0.0352(7) 0.0455(8) 0.0048(6) 0.0146(6) 0.0080(5)
C15 0.0263(6) 0.0309(7) 0.0410(7) 0.0012(5) 0.0159(5) 0.0025(5)
C16 0.0285(6) 0.0270(6) 0.0293(6) 0.0015(5) 0.0160(5) 0.0029(5)
C17 0.0552(9) 0.0308(7) 0.0557(9) 0.0052(6) 0.0236(8) 0.0097(6)
C18 0.0242(6) 0.0359(7) 0.0730(11) -0.0007(7) 0.0100(7) 0.0026(5)
C19 0.0396(7) 0.0337(7) 0.0250(6) 0.0021(5) 0.0102(5) 0.0038(5)
C20 0.0285(6) 0.0242(6) 0.0269(6) -0.0028(4) 0.0075(5) -0.0019(5)
C21 0.0344(7) 0.0389(7) 0.0265(6) -0.0026(5) 0.0053(5) 0.0030(5)
C22 0.0446(8) 0.0421(8) 0.0261(7) -0.0041(5) 0.0097(6) -0.0038(6)
C23 0.0393(7) 0.0314(7) 0.0392(7) -0.0087(6) 0.0174(6) -0.0099(6)
C24 0.0286(6) 0.0317(7) 0.0476(8) 0.0001(6) 0.0131(6) -0.0023(5)
C25 0.0289(6) 0.0289(6) 0.0323(7) 0.0034(5) 0.0055(5) -0.0018(5)
C26 0.0487(9) 0.0598(10) 0.0512(10) -0.0155(8) 0.0280(8) -0.0134(8)

loop_
_atom_type_symbol
_atom_type_description
_atom_type_scat_dispersion_real
_atom_type_scat_dispersion_imag
_atom_type_scat_source
C C 0.0181 0.0091 'International Tables Vol C Tables 4.2.6.8 and 6.1.1.4'
H H 0.0000 0.0000 'International Tables Vol C Tables 4.2.6.8 and 6.1.1.4'
N N 0.0311 0.0180 'International Tables Vol C Tables 4.2.6.8 and 6.1.1.4'
O O 0.0492 0.0322 'International Tables Vol C Tables 4.2.6.8 and 6.1.1.4'
S S 0.3331 0.5567 'International Tables Vol C Tables 4.2.6.8 and 6.1.1.4'

loop_
_geom_angle_atom_site_label_1
_geom_angle_atom_site_label_2
_geom_angle_atom_site_label_3
_geom_angle
O1 S1 O2 119.28(6)
O1 S1 N1 107.83(6)
O2 S1 N1 104.80(6)
O1 S1 C20 107.74(6)
O2 S1 C20 107.08(6)
N1 S1 C20 109.91(6)
C1 N1 S1 125.10(9)
C1 N1 H1 117.6(11)
S1 N1 H1 114.2(11)
C16 N2 C19 110.82(10)
C16 N2 C1 113.26(9)
C19 N2 C1 107.25(9)
C7 N3 C19 110.86(11)
C7 N3 C10 113.71(11)
C19 N3 C10 106.91(11)
N1 C1 N2 112.30(10)
N1 C1 C2 107.64(10)
N2 C1 C2 112.11(10)
N1 C1 H1A 107.2(8)
N2 C1 H1A 108.3(9)
C2 C1 H1A 109.2(9)
C7 C2 C3 120.65(12)
C7 C2 C1 120.65(11)
C3 C2 C1 118.68(12)
C4 C3 C2 120.93(15)
C4 C3 H3 119.5
C2 C3 H3 119.5
C3 C4 C5 117.45(15)
C3 C4 C8 120.99(18)
C5 C4 C8 121.56(16)
C6 C5 C4 123.45(14)
C6 C5 H5 118.3
C4 C5 H5 118.3
C5 C6 C7 118.29(16)
C5 C6 C9 120.62(16)
C7 C6 C9 121.01(17)
C2 C7 C6 119.15(14)
C2 C7 N3 121.35(12)
C6 C7 N3 119.43(14)
C4 C8 H8A 109.5
C4 C8 H8B 109.5
H8A C8 H8B 109.5
C4 C8 H8C 109.5
H8A C8 H8C 109.5
H8B C8 H8C 109.5
C6 C9 H9A 109.5
C6 C9 H9B 109.5
H9A C9 H9B 109.5
C6 C9 H9C 109.5
H9A C9 H9C 109.5
H9B C9 H9C 109.5
N3 C10 C11 112.23(11)
N3 C10 H10A 109.2
C11 C10 H10A 109.2
N3 C10 H10B 109.2
C11 C10 H10B 109.2
H10A C10 H10B 107.9
C16 C11 C12 119.77(12)
C16 C11 C10 121.14(12)
C12 C11 C10 119.09(12)
C13 C12 C11 121.69(13)
C13 C12 H12 119.2
C11 C12 H12 119.2
C12 C13 C14 117.57(12)
C12 C13 C17 122.42(14)
C14 C13 C17 120.01(14)
C15 C14 C13 122.68(13)
C15 C14 H14 118.7
C13 C14 H14 118.7
C14 C15 C16 118.78(12)
C14 C15 C18 119.23(13)
C16 C15 C18 121.93(12)
C11 C16 C15 119.46(12)
C11 C16 N2 120.65(11)
C15 C16 N2 119.79(11)
C13 C17 H17A 109.5
C13 C17 H17B 109.5
H17A C17 H17B 109.5
C13 C17 H17C 109.5
H17A C17 H17C 109.5
H17B C17 H17C 109.5
C15 C18 H18A 109.5
C15 C18 H18B 109.5
H18A C18 H18B 109.5
C15 C18 H18C 109.5
H18A C18 H18C 109.5
H18B C18 H18C 109.5
N3 C19 N2 112.03(10)
N3 C19 H19A 109.2
N2 C19 H19A 109.2
N3 C19 H19B 109.2
N2 C19 H19B 109.2
H19A C19 H19B 107.9
C25 C20 C21 120.81(12)
C25 C20 S1 119.73(10)
C21 C20 S1 119.45(10)
C22 C21 C20 119.06(13)
C22 C21 H21 120.5
C20 C21 H21 120.5
C21 C22 C23 121.14(13)
C21 C22 H22 119.4
C23 C22 H22 119.4
C24 C23 C22 118.60(13)
C24 C23 C26 120.61(14)
C22 C23 C26 120.79(14)
C25 C24 C23 121.09(13)
C25 C24 H24 119.5
C23 C24 H24 119.5
C20 C25 C24 119.26(13)
C20 C25 H25 120.4
C24 C25 H25 120.4
C23 C26 H26A 109.5
C23 C26 H26B 109.5
H26A C26 H26B 109.5
C23 C26 H26C 109.5
H26A C26 H26C 109.5
H26B C26 H26C 109.5

loop_
_geom_bond_atom_site_label_1
_geom_bond_atom_site_label_2
_geom_bond_distance
S1 O1 1.4306(9)
S1 O2 1.4428(9)
S1 N1 1.6141(11)
S1 C20 1.7656(13)
N1 C1 1.4627(16)
N1 H1 0.848(18)
N2 C16 1.4486(15)
N2 C19 1.4641(17)
N2 C1 1.4731(15)
N3 C7 1.4317(19)
N3 C19 1.4599(18)
N3 C10 1.4752(18)
C1 C2 1.5219(16)
C1 H1A 0.949(15)
C2 C7 1.3930(19)
C2 C3 1.3966(19)
C3 C4 1.388(2)
C3 H3 0.9500
C4 C5 1.389(3)
C4 C8 1.512(2)
C5 C6 1.385(3)
C5 H5 0.9500
C6 C7 1.4113(19)
C6 C9 1.508(3)
C8 H8A 0.9800
C8 H8B 0.9800
C8 H8C 0.9800
C9 H9A 0.9800
C9 H9B 0.9800
C9 H9C 0.9800
C10 C11 1.5105(19)
C10 H10A 0.9900
C10 H10B 0.9900
C11 C16 1.3952(18)
C11 C12 1.3990(19)
C12 C13 1.381(2)
C12 H12 0.9500
C13 C14 1.392(2)
C13 C17 1.5122(19)
C14 C15 1.3890(19)
C14 H14 0.9500
C15 C16 1.4057(18)
C15 C18 1.503(2)
C17 H17A 0.9800
C17 H17B 0.9800
C17 H17C 0.9800
C18 H18A 0.9800
C18 H18B 0.9800
C18 H18C 0.9800
C19 H19A 0.9900
C19 H19B 0.9900
C20 C25 1.3853(18)
C20 C21 1.3898(18)
C21 C22 1.385(2)
C21 H21 0.9500
C22 C23 1.394(2)
C22 H22 0.9500
C23 C24 1.389(2)
C23 C26 1.504(2)
C24 C25 1.387(2)
C24 H24 0.9500
C25 H25 0.9500
C26 H26A 0.9800
C26 H26B 0.9800
C26 H26C 0.9800

loop_
_geom_torsion_atom_site_label_1
_geom_torsion_atom_site_label_2
_geom_torsion_atom_site_label_3
_geom_torsion_atom_site_label_4
_geom_torsion
O1 S1 N1 C1 38.06(12)
O2 S1 N1 C1 166.11(10)
C20 S1 N1 C1 -79.13(11)
S1 N1 C1 N2 85.59(12)
S1 N1 C1 C2 -150.53(9)
C16 N2 C1 N1 -160.70(10)
C19 N2 C1 N1 76.70(12)
C16 N2 C1 C2 77.94(12)
C19 N2 C1 C2 -44.65(13)
N1 C1 C2 C7 -115.21(13)
N2 C1 C2 C7 8.79(16)
N1 C1 C2 C3 66.67(14)
N2 C1 C2 C3 -169.34(11)
C7 C2 C3 C4 -3.0(2)
C1 C2 C3 C4 175.10(12)
C2 C3 C4 C5 0.9(2)
C2 C3 C4 C8 179.99(14)
C3 C4 C5 C6 1.6(2)
C8 C4 C5 C6 -177.49(17)
C4 C5 C6 C7 -1.9(3)
C4 C5 C6 C9 174.82(18)
C3 C2 C7 C6 2.7(2)
C1 C2 C7 C6 -175.39(12)
C3 C2 C7 N3 -174.17(12)
C1 C2 C7 N3 7.74(19)
C5 C6 C7 C2 -0.3(2)
C9 C6 C7 C2 -177.00(16)
C5 C6 C7 N3 176.63(14)
C9 C6 C7 N3 -0.1(2)
C19 N3 C7 C2 13.98(17)
C10 N3 C7 C2 -106.51(14)
C19 N3 C7 C6 -162.88(13)
C10 N3 C7 C6 76.63(16)
C7 N3 C10 C11 76.18(15)
C19 N3 C10 C11 -46.50(15)
N3 C10 C11 C16 11.67(18)
N3 C10 C11 C12 -168.63(12)
C16 C11 C12 C13 -2.07(19)
C10 C11 C12 C13 178.23(13)
C11 C12 C13 C14 0.4(2)
C11 C12 C13 C17 -178.66(13)
C12 C13 C14 C15 1.4(2)
C17 C13 C14 C15 -179.51(13)
C13 C14 C15 C16 -1.5(2)
C13 C14 C15 C18 175.63(14)
C12 C11 C16 C15 1.91(18)
C10 C11 C16 C15 -178.40(12)
C12 C11 C16 N2 -174.60(11)
C10 C11 C16 N2 5.09(18)
C14 C15 C16 C11 -0.18(19)
C18 C15 C16 C11 -177.24(13)
C14 C15 C16 N2 176.36(11)
C18 C15 C16 N2 -0.69(19)
C19 N2 C16 C11 15.00(15)
C1 N2 C16 C11 -105.58(13)
C19 N2 C16 C15 -161.50(11)
C1 N2 C16 C15 77.92(14)
C7 N3 C19 N2 -53.78(14)
C10 N3 C19 N2 70.67(13)
C16 N2 C19 N3 -53.73(13)
C1 N2 C19 N3 70.36(13)
O1 S1 C20 C25 5.61(12)
O2 S1 C20 C25 -123.85(11)
N1 S1 C20 C25 122.86(10)
O1 S1 C20 C21 -175.32(10)
O2 S1 C20 C21 55.22(12)
N1 S1 C20 C21 -58.08(12)
C25 C20 C21 C22 -1.5(2)
S1 C20 C21 C22 179.43(11)
C20 C21 C22 C23 -0.1(2)
C21 C22 C23 C24 1.6(2)
C21 C22 C23 C26 -177.92(14)
C22 C23 C24 C25 -1.4(2)
C26 C23 C24 C25 178.07(13)
C21 C20 C25 C24 1.66(19)
S1 C20 C25 C24 -179.28(10)
C23 C24 C25 C20 -0.2(2)
